data_2240270
loop_
_publ_author_name
'Ravi Kiran, Bhaskarachar'
'Suchetan, Parameshwar Adimule'
'Amar, Hosamani'
'Vijayakumar, Giriyapura R.'

_publ_section_title
;
 Crystal structure of
 5,5-bis(4-methylbenzyl)pyrimidine-2,4,6(1<i>H</i>,3<i>H</i>,5<i>H</i>)-trione
 monohydrate
;
_journal_coeditor_code CV5478
_journal_issue 1
_journal_name_full 'Acta Crystallographica Section E'
_journal_page_first 19
_journal_page_last 21
_journal_paper_doi 10.1107/S205698901402619X
_journal_volume 71
_journal_year 2015
_chemical_formula_iupac 'C20 H20 N2 O3, H2 O'
_chemical_formula_moiety 'C20 H20 N2 O3, H2 O'
_chemical_formula_sum 'C20 H22 N2 O4'
_chemical_formula_weight 354.40
_chemical_melting_point 443
_chemical_name_systematic
;
5,5-Bis(4-methylbenzyl)pyrimidine-2,4,6(1<i>H</i>,3<i>H</i>,5<i>H</i>)-trione
monohydrate
;
_space_group_IT_number 29
_symmetry_cell_setting orthorhombic
_symmetry_space_group_name_Hall 'P 2c -2ac'
_symmetry_space_group_name_H-M 'P c a 21'
_atom_sites_solution_hydrogens geom
_atom_sites_solution_primary direct
_atom_sites_solution_secondary difmap
_audit_creation_method SHELXL-97
_cell_angle_alpha 90.00
_cell_angle_beta 90.00
_cell_angle_gamma 90.00
_cell_formula_units_Z 8
_cell_length_a 13.0920(17)
_cell_length_b 19.198(3)
_cell_length_c 15.827(2)
_cell_measurement_reflns_used 138
_cell_measurement_temperature 296(2)
_cell_measurement_theta_max 27.5
_cell_measurement_theta_min 1.9
_cell_volume 3978.0(10)
_computing_cell_refinement
;
APEX2 and SAINT-Plus (Bruker, 2009)
;
_computing_data_collection
;
APEX2 (Bruker, 2009)
;
_computing_data_reduction
;
SAINT-Plus and XPREP (Bruker, 2009)
;
_computing_molecular_graphics
;
Mercury (Macrae <i>et al.</i>,  2008)
;
_computing_publication_material
;
SHELXL97 (Sheldrick, 2008)
;
_computing_structure_refinement
;
SHELXL97 (Sheldrick, 2008)
;
_computing_structure_solution
;
SHELXS97 (Sheldrick, 2008)
;
_diffrn_ambient_temperature 296(2)
_diffrn_measured_fraction_theta_full 0.993
_diffrn_measured_fraction_theta_max 0.993
_diffrn_measurement_device_type 'Bruker APEXII'
_diffrn_measurement_method 'phi and \f scans'
_diffrn_radiation_monochromator graphite
_diffrn_radiation_source 'fine-focus sealed tube'
_diffrn_radiation_type MoK\a
_diffrn_radiation_wavelength 0.71073
_diffrn_reflns_av_R_equivalents 0.0568
_diffrn_reflns_av_sigmaI/netI 0.0481
_diffrn_reflns_limit_h_max 16
_diffrn_reflns_limit_h_min -16
_diffrn_reflns_limit_k_max 24
_diffrn_reflns_limit_k_min -24
_diffrn_reflns_limit_l_max 20
_diffrn_reflns_limit_l_min -19
_diffrn_reflns_number 61392
_diffrn_reflns_theta_full 27.45
_diffrn_reflns_theta_max 27.45
_diffrn_reflns_theta_min 1.88
_diffrn_standards_decay_% 1
_diffrn_standards_interval_count 1
_diffrn_standards_interval_time 2
_diffrn_standards_number 1
_exptl_absorpt_coefficient_mu 0.083
_exptl_absorpt_correction_T_max 0.984
_exptl_absorpt_correction_T_min 0.973
_exptl_absorpt_correction_type multi-scan
_exptl_absorpt_process_details
;
(SADABS; Bruker, 2009)
;
_exptl_crystal_colour Colourless
_exptl_crystal_density_diffrn 1.183
_exptl_crystal_density_method 'not measured'
_exptl_crystal_description Prism
_exptl_crystal_F_000 1504
_exptl_crystal_size_max 0.39
_exptl_crystal_size_mid 0.27
_exptl_crystal_size_min 0.19
_refine_diff_density_max 0.204
_refine_diff_density_min -0.137
_refine_ls_abs_structure_details
;
Flack (1983), 4587 Friedel pairs
;
_refine_ls_abs_structure_Flack 0.10(10)
_refine_ls_extinction_method none
_refine_ls_goodness_of_fit_ref 0.980
_refine_ls_hydrogen_treatment mixed
_refine_ls_matrix_type full
_refine_ls_number_parameters 489
_refine_ls_number_reflns 8543
_refine_ls_number_restraints 29
_refine_ls_restrained_S_all 0.980
_refine_ls_R_factor_all 0.1054
_refine_ls_R_factor_gt 0.0491
_refine_ls_shift/su_max 0.000
_refine_ls_shift/su_mean 0.000
_refine_ls_structure_factor_coef Fsqd
_refine_ls_weighting_details 'calc w=1/[\s^2^(Fo^2^)+(0.0724P)^2^] where P=(Fo^2^+2Fc^2^)/3'
_refine_ls_weighting_scheme calc
_refine_ls_wR_factor_gt 0.1164
_refine_ls_wR_factor_ref 0.1346
_reflns_number_gt 4909
_reflns_number_total 8543
_reflns_threshold_expression I>2\s(I)
_cod_data_source_file cv5478sup1.cif
_cod_data_source_block I
_cod_original_cell_volume 3978.1(9)
_cod_database_code 2240270
_cod_database_fobs_code 2240270

loop_
_symmetry_equiv_pos_as_xyz
'x, y, z'
'-x, -y, z+1/2'
'-x+1/2, y, z+1/2'
'x+1/2, -y, z'

loop_
_atom_site_type_symbol
_atom_site_label
_atom_site_fract_x
_atom_site_fract_y
_atom_site_fract_z
_atom_site_U_iso_or_equiv
_atom_site_adp_type
_atom_site_calc_flag
_atom_site_refinement_flags
_atom_site_occupancy
_atom_site_symmetry_multiplicity
C C6 0.8772(3) 0.7536(2) 0.0448(3) 0.1148(12) Uani d U 1 1
H H6 0.8098 0.7382 0.0448 0.138 Uiso calc R 1 1
C C19 0.9200(4) 0.6505(2) 0.1358(3) 0.174(2) Uani d . 1 1
H H19A 0.9340 0.6568 0.1949 0.262 Uiso calc R 1 1
H H19B 0.9595 0.6122 0.1147 0.262 Uiso calc R 1 1
H H19C 0.8487 0.6409 0.1281 0.262 Uiso calc R 1 1
C C39 0.8413(4) 0.8470(2) 0.2588(3) 0.205(3) Uani d . 1 1
H H39A 0.8257 0.8861 0.2944 0.308 Uiso calc R 1 1
H H39B 0.8045 0.8512 0.2066 0.308 Uiso calc R 1 1
H H39C 0.9133 0.8461 0.2474 0.308 Uiso calc R 1 1
C C40 0.7798(5) 0.1883(2) 0.2643(4) 0.192(2) Uani d U 1 1
H H40A 0.8105 0.1576 0.3049 0.288 Uiso calc R 1 1
H H40B 0.8263 0.1956 0.2182 0.288 Uiso calc R 1 1
H H40C 0.7179 0.1678 0.2434 0.288 Uiso calc R 1 1
H H2B 0.520(2) 0.5106(14) 0.109(2) 0.088(10) Uiso d . 1 1
H H2A 0.583(3) 0.513(2) 0.036(4) 0.156(19) Uiso d . 1 1
H H1A 1.225(2) 0.9802(12) 0.272(2) 0.092(10) Uiso d . 1 1
H H1B 1.1706(19) 1.0021(12) 0.342(2) 0.070(8) Uiso d . 1 1
C C1 0.9482(4) 0.7161(2) 0.0883(3) 0.1193(12) Uani d U 1 1
C C2 1.0471(4) 0.7405(2) 0.0846(2) 0.1205(13) Uani d . 1 1
H H2 1.0982 0.7152 0.1115 0.145 Uiso calc R 1 1
C C3 1.0739(3) 0.8016(2) 0.0421(2) 0.1027(11) Uani d . 1 1
H H3 1.1413 0.8168 0.0427 0.123 Uiso calc R 1 1
C C4 1.0001(2) 0.83994(14) -0.00130(15) 0.0727(7) Uani d U 1 1
C C5 0.9012(2) 0.81420(17) 0.0001(2) 0.0877(9) Uani d . 1 1
H H5 0.8500 0.8376 -0.0291 0.105 Uiso calc R 1 1
C C7 1.02806(17) 0.90622(13) -0.04658(16) 0.0715(7) Uani d U 1 1
H H7A 0.9901 0.9082 -0.0992 0.086 Uiso calc R 1 1
H H7B 1.1001 0.9044 -0.0608 0.086 Uiso calc R 1 1
C C8 1.00757(17) 0.97436(13) 0.00349(16) 0.0563(6) Uani d . 1 1
C C9 0.89331(16) 0.98272(13) 0.01741(17) 0.0522(6) Uani d . 1 1
C C10 0.91876(18) 1.00450(11) 0.1679(2) 0.0510(6) Uani d . 1 1
C C11 1.06796(15) 0.97321(12) 0.08499(16) 0.0561(6) Uani d . 1 1
C C12 1.04400(17) 1.03834(13) -0.04920(18) 0.0678(7) Uani d . 1 1
H H12A 1.1174 1.0350 -0.0565 0.081 Uiso calc R 1 1
H H12B 1.0132 1.0356 -0.1048 0.081 Uiso calc R 1 1
C C13 1.01968(17) 1.10829(15) -0.01215(17) 0.0685(7) Uani d . 1 1
C C14 0.9285(2) 1.14188(16) -0.0302(2) 0.0845(8) Uani d . 1 1
H H14 0.8828 1.1210 -0.0673 0.101 Uiso calc R 1 1
C C15 0.9035(3) 1.2049(2) 0.0051(3) 0.1032(11) Uani d . 1 1
H H15 0.8415 1.2257 -0.0085 0.124 Uiso calc R 1 1
C C16 0.9688(4) 1.23778(19) 0.0602(3) 0.1149(12) Uani d . 1 1
C C17 1.0608(4) 1.2054(2) 0.0784(3) 0.1245(14) Uani d U 1 1
H H17 1.1066 1.2268 0.1152 0.149 Uiso calc R 1 1
C C18 1.0859(2) 1.14120(18) 0.0425(2) 0.0941(9) Uani d U 1 1
H H18 1.1481 1.1204 0.0556 0.113 Uiso calc R 1 1
C C20 0.9419(4) 1.3093(2) 0.0984(4) 0.180(2) Uani d . 1 1
H H20A 0.9712 1.3131 0.1538 0.270 Uiso calc R 1 1
H H20B 0.8690 1.3139 0.1022 0.270 Uiso calc R 1 1
H H20C 0.9687 1.3456 0.0629 0.270 Uiso calc R 1 1
C C21 0.8100(4) 0.7794(2) 0.3035(3) 0.1294(14) Uani d U 1 1
C C22 0.8734(3) 0.7433(2) 0.3546(3) 0.1207(12) Uani d . 1 1
H H22 0.9391 0.7598 0.3642 0.145 Uiso calc R 1 1
C C23 0.8418(2) 0.68184(19) 0.3932(2) 0.0984(11) Uani d . 1 1
H H23 0.8869 0.6585 0.4287 0.118 Uiso calc R 1 1
C C24 0.7465(2) 0.65484(16) 0.38039(18) 0.0820(8) Uani d . 1 1
C C25 0.6804(3) 0.6924(2) 0.3298(2) 0.1110(12) Uani d . 1 1
H H25 0.6142 0.6764 0.3210 0.133 Uiso calc R 1 1
C C26 0.7127(4) 0.7546(2) 0.2916(3) 0.1376(16) Uani d U 1 1
H H26 0.6674 0.7794 0.2577 0.165 Uiso calc R 1 1
C C27 0.71252(17) 0.58865(16) 0.42374(18) 0.0824(9) Uani d . 1 1
H H27A 0.6397 0.5916 0.4342 0.099 Uiso calc R 1 1
H H27B 0.7464 0.5857 0.4781 0.099 Uiso calc R 1 1
C C28 0.73450(17) 0.52040(14) 0.37356(17) 0.0655(7) Uani d . 1 1
C C29 0.67384(16) 0.52234(14) 0.29184(18) 0.0635(6) Uani d . 1 1
C C30 0.82374(18) 0.49247(12) 0.20860(19) 0.0514(6) Uani d . 1 1
C C31 0.84770(17) 0.51243(15) 0.35966(18) 0.0630(7) Uani d . 1 1
C C32 0.69710(19) 0.45597(16) 0.42547(17) 0.0812(8) Uani d . 1 1
H H32A 0.7295 0.4571 0.4806 0.097 Uiso calc R 1 1
H H32B 0.6240 0.4601 0.4342 0.097 Uiso calc R 1 1
C C33 0.7185(2) 0.38700(16) 0.38549(18) 0.0784(8) Uani d . 1 1
C C34 0.8099(2) 0.3523(2) 0.3962(2) 0.1020(10) Uani d . 1 1
H H34 0.8596 0.3716 0.4311 0.122 Uiso calc R 1 1
C C35 0.8296(4) 0.2887(3) 0.3557(4) 0.1307(16) Uani d . 1 1
H H35 0.8928 0.2673 0.3622 0.157 Uiso calc R 1 1
C C36 0.7556(5) 0.2579(2) 0.3061(3) 0.1243(12) Uani d U 1 1
C C37 0.6641(4) 0.2918(2) 0.2993(3) 0.1226(13) Uani d . 1 1
H H37 0.6127 0.2711 0.2676 0.147 Uiso calc R 1 1
C C38 0.6443(2) 0.3541(2) 0.3365(2) 0.0993(10) Uani d . 1 1
H H38 0.5808 0.3750 0.3293 0.119 Uiso calc R 1 1
N N1 1.01988(13) 0.98950(10) 0.15858(17) 0.0572(6) Uani d . 1 1
H HN1 1.0568 0.9904 0.2035 0.069 Uiso calc R 1 1
N N2 0.85962(14) 0.99882(10) 0.09608(16) 0.0534(5) Uani d . 1 1
H HN2 0.7952 1.0062 0.1017 0.064 Uiso calc R 1 1
N N3 0.88084(14) 0.49787(10) 0.28006(15) 0.0558(6) Uani d . 1 1
H HN3 0.9455 0.4913 0.2743 0.067 Uiso calc R 1 1
N N4 0.72171(13) 0.50664(10) 0.21786(16) 0.0584(6) Uani d . 1 1
H HN4 0.6847 0.5055 0.1730 0.070 Uiso calc R 1 1
O O1 1.16630(18) 0.99390(14) 0.2863(2) 0.0976(8) Uani d . 1 1
O O2 0.57806(19) 0.51299(15) 0.0904(2) 0.1084(10) Uani d . 1 1
O O3 0.88202(13) 1.02084(10) 0.23583(12) 0.0709(5) Uani d . 1 1
O O4 1.15820(10) 0.95863(10) 0.08464(13) 0.0775(5) Uani d . 1 1
O O5 0.83276(12) 0.97775(9) -0.04055(11) 0.0726(5) Uani d . 1 1
O O6 0.86065(13) 0.47823(10) 0.14088(12) 0.0709(5) Uani d . 1 1
O O7 0.58342(12) 0.53645(12) 0.29178(14) 0.0953(6) Uani d . 1 1
O O8 0.90867(13) 0.51705(12) 0.41774(13) 0.0874(6) Uani d . 1 1

loop_
_atom_site_aniso_label
_atom_site_aniso_U_11
_atom_site_aniso_U_22
_atom_site_aniso_U_33
_atom_site_aniso_U_12
_atom_site_aniso_U_13
_atom_site_aniso_U_23
C6 0.137(3) 0.088(3) 0.119(3) -0.038(2) -0.003(2) -0.026(2)
C19 0.312(6) 0.093(3) 0.119(3) -0.044(3) 0.006(4) -0.005(2)
C39 0.362(8) 0.094(3) 0.159(4) -0.046(4) 0.014(5) -0.006(3)
C40 0.294(7) 0.109(3) 0.172(5) 0.019(4) 0.044(5) 0.025(3)
C1 0.190(4) 0.088(3) 0.080(2) -0.001(3) -0.010(3) -0.019(2)
C2 0.179(4) 0.103(3) 0.079(2) 0.028(3) -0.022(3) 0.003(2)
C3 0.113(2) 0.108(3) 0.087(2) 0.022(2) -0.009(2) -0.009(2)
C4 0.0893(18) 0.0841(18) 0.0448(15) 0.0125(16) 0.0001(14) -0.0115(14)
C5 0.094(2) 0.087(2) 0.082(2) -0.0126(17) -0.0143(17) -0.0221(18)
C7 0.0651(14) 0.105(2) 0.0445(16) 0.0115(13) 0.0061(12) -0.0133(15)
C8 0.0431(11) 0.0879(17) 0.0379(13) -0.0012(12) 0.0014(10) 0.0050(13)
C9 0.0401(12) 0.0792(15) 0.0375(16) -0.0035(10) -0.0045(11) 0.0052(11)
C10 0.0432(12) 0.0672(15) 0.0426(18) -0.0026(9) 0.0024(13) 0.0077(11)
C11 0.0365(11) 0.0798(16) 0.0520(15) -0.0043(11) 0.0038(11) 0.0030(13)
C12 0.0529(12) 0.097(2) 0.0537(16) -0.0022(12) 0.0092(12) 0.0155(15)
C13 0.0573(13) 0.094(2) 0.0543(18) -0.0113(13) -0.0003(12) 0.0191(15)
C14 0.0796(18) 0.086(2) 0.088(2) -0.0055(15) -0.0074(15) 0.0160(17)
C15 0.101(2) 0.099(3) 0.110(3) -0.002(2) 0.006(2) 0.029(2)
C16 0.172(4) 0.086(3) 0.086(3) 0.002(3) 0.017(3) 0.014(2)
C17 0.178(4) 0.114(3) 0.082(3) -0.035(3) -0.038(3) 0.011(2)
C18 0.095(2) 0.098(2) 0.089(2) -0.0124(18) -0.0202(17) 0.0148(18)
C20 0.275(6) 0.117(3) 0.148(4) 0.007(3) 0.036(4) -0.011(3)
C21 0.192(4) 0.114(3) 0.083(3) -0.010(3) -0.015(3) -0.039(2)
C22 0.140(3) 0.099(3) 0.123(3) -0.013(2) -0.010(3) -0.030(3)
C23 0.095(2) 0.108(3) 0.091(3) 0.004(2) -0.0182(18) -0.036(2)
C24 0.0795(17) 0.115(2) 0.0511(16) 0.0048(17) -0.0033(15) -0.0236(17)
C25 0.114(2) 0.130(3) 0.089(3) 0.009(2) -0.034(2) -0.026(2)
C26 0.203(5) 0.109(3) 0.100(3) 0.015(3) -0.054(3) -0.018(3)
C27 0.0600(15) 0.135(3) 0.0525(18) 0.0095(15) 0.0060(12) -0.0218(18)
C28 0.0446(12) 0.114(2) 0.0377(15) -0.0038(13) 0.0058(11) -0.0082(15)
C29 0.0391(12) 0.1030(19) 0.0486(15) -0.0098(12) -0.0013(11) 0.0014(14)
C30 0.0467(13) 0.0750(16) 0.0327(16) -0.0054(10) -0.0042(12) 0.0004(10)
C31 0.0447(13) 0.108(2) 0.0363(16) -0.0031(12) -0.0027(12) -0.0025(13)
C32 0.0672(14) 0.133(3) 0.0432(15) -0.0126(16) 0.0118(13) 0.0041(17)
C33 0.0753(17) 0.112(2) 0.0479(17) -0.0106(16) 0.0049(14) 0.0165(17)
C34 0.084(2) 0.125(3) 0.096(2) -0.0012(19) -0.0010(18) 0.034(2)
C35 0.127(3) 0.118(4) 0.147(4) 0.027(3) 0.024(3) 0.053(3)
C36 0.171(4) 0.105(3) 0.097(3) -0.002(3) 0.026(3) 0.011(2)
C37 0.146(4) 0.123(3) 0.099(3) -0.004(3) -0.008(3) 0.008(3)
C38 0.101(2) 0.113(3) 0.084(2) -0.0056(19) -0.0081(18) 0.004(2)
N1 0.0406(10) 0.0901(14) 0.0408(15) -0.0008(8) -0.0098(10) 0.0026(10)
N2 0.0325(9) 0.0872(14) 0.0405(14) 0.0011(7) -0.0005(10) 0.0027(8)
N3 0.0336(10) 0.0979(15) 0.0360(15) -0.0022(8) 0.0001(10) -0.0017(9)
N4 0.0423(11) 0.0982(15) 0.0347(14) -0.0044(8) -0.0038(10) -0.0027(9)
O1 0.0577(12) 0.192(2) 0.0431(15) 0.0075(11) -0.0041(12) -0.0181(12)
O2 0.0582(13) 0.223(3) 0.0443(16) 0.0125(12) -0.0046(12) 0.0058(14)
O3 0.0593(10) 0.1132(14) 0.0402(11) 0.0041(9) 0.0053(8) -0.0093(9)
O4 0.0389(8) 0.1202(15) 0.0733(12) 0.0012(8) -0.0007(8) -0.0006(11)
O5 0.0535(9) 0.1195(15) 0.0448(11) -0.0020(9) -0.0080(9) -0.0004(10)
O6 0.0649(10) 0.1105(14) 0.0373(11) 0.0007(9) 0.0047(8) -0.0088(10)
O7 0.0366(9) 0.174(2) 0.0751(13) -0.0020(10) -0.0013(9) -0.0119(13)
O8 0.0517(9) 0.1655(18) 0.0449(11) 0.0017(10) -0.0126(9) -0.0159(11)

loop_
_atom_type_symbol
_atom_type_description
_atom_type_scat_dispersion_real
_atom_type_scat_dispersion_imag
_atom_type_scat_source
C C 0.0033 0.0016 'International Tables Vol C Tables 4.2.6.8 and 6.1.1.4'
H H 0.0000 0.0000 'International Tables Vol C Tables 4.2.6.8 and 6.1.1.4'
N N 0.0061 0.0033 'International Tables Vol C Tables 4.2.6.8 and 6.1.1.4'
O O 0.0106 0.0060 'International Tables Vol C Tables 4.2.6.8 and 6.1.1.4'

loop_
_geom_angle_atom_site_label_1
_geom_angle_atom_site_label_2
_geom_angle_atom_site_label_3
_geom_angle
C1 C6 C5 122.8(4)
C6 C1 C2 116.1(4)
C6 C1 C19 121.7(5)
C2 C1 C19 122.2(5)
C1 C2 C3 122.8(4)
C4 C3 C2 120.4(4)
C5 C4 C3 116.8(3)
C5 C4 C7 122.4(3)
C3 C4 C7 120.8(3)
C4 C5 C6 121.0(3)
C4 C7 C8 115.3(2)
C11 C8 C9 113.1(2)
C11 C8 C7 109.4(2)
C9 C8 C7 109.44(19)
C11 C8 C12 107.91(19)
C9 C8 C12 107.17(18)
C7 C8 C12 109.7(2)
O5 C9 N2 119.9(2)
O5 C9 C8 121.6(2)
N2 C9 C8 118.5(2)
O3 C10 N1 122.3(3)
O3 C10 N2 121.7(2)
N1 C10 N2 116.0(2)
O4 C11 N1 120.5(2)
O4 C11 C8 120.5(2)
N1 C11 C8 119.00(18)
C13 C12 C8 115.6(2)
C18 C13 C14 117.2(3)
C18 C13 C12 121.5(2)
C14 C13 C12 121.3(3)
C15 C14 C13 122.2(3)
C14 C15 C16 121.0(4)
C15 C16 C17 117.8(4)
C15 C16 C20 121.1(4)
C17 C16 C20 121.1(5)
C16 C17 C18 121.0(4)
C13 C18 C17 120.8(3)
C22 C21 C26 118.3(5)
C22 C21 C39 123.1(5)
C26 C21 C39 118.6(5)
C21 C22 C23 121.0(4)
C24 C23 C22 121.9(3)
C23 C24 C25 117.3(3)
C23 C24 C27 121.4(3)
C25 C24 C27 121.2(3)
C24 C25 C26 120.4(4)
C21 C26 C25 121.0(4)
C24 C27 C28 114.9(2)
C31 C28 C29 113.1(2)
C31 C28 C27 110.0(2)
C29 C28 C27 108.5(2)
C31 C28 C32 107.7(2)
C29 C28 C32 107.7(2)
C27 C28 C32 109.8(2)
O7 C29 N4 119.8(2)
O7 C29 C28 121.1(2)
N4 C29 C28 119.10(19)
O6 C30 N3 122.4(2)
O6 C30 N4 122.0(2)
N3 C30 N4 115.6(2)
O8 C31 N3 120.2(2)
O8 C31 C28 121.7(2)
N3 C31 C28 118.0(2)
C33 C32 C28 114.8(2)
C34 C33 C38 117.0(3)
C34 C33 C32 122.5(3)
C38 C33 C32 120.5(3)
C33 C34 C35 121.6(4)
C36 C35 C34 120.3(4)
C37 C36 C35 117.0(4)
C37 C36 C40 124.4(6)
C35 C36 C40 118.5(6)
C38 C37 C36 123.6(4)
C37 C38 C33 120.5(3)
C11 N1 C10 126.2(2)
C9 N2 C10 126.29(19)
C30 N3 C31 127.6(2)
C29 N4 C30 125.7(2)

loop_
_geom_bond_atom_site_label_1
_geom_bond_atom_site_label_2
_geom_bond_distance
C6 C1 1.363(5)
C6 C5 1.397(5)
C19 C1 1.513(6)
C39 C21 1.534(6)
C40 C36 1.524(6)
C1 C2 1.378(6)
C2 C3 1.396(5)
C3 C4 1.396(4)
C4 C5 1.386(4)
C4 C7 1.506(4)
C7 C8 1.553(3)
C8 C11 1.513(3)
C8 C9 1.521(3)
C8 C12 1.559(4)
C9 O5 1.216(3)
C9 N2 1.357(3)
C10 O3 1.218(3)
C10 N1 1.363(3)
C10 N2 1.380(4)
C11 O4 1.214(2)
C11 N1 1.360(3)
C12 C13 1.500(4)
C13 C18 1.378(4)
C13 C14 1.386(4)
C14 C15 1.372(5)
C15 C16 1.374(5)
C16 C17 1.387(6)
C16 C20 1.541(6)
C17 C18 1.396(5)
C21 C22 1.351(6)
C21 C26 1.373(5)
C22 C23 1.392(5)
C23 C24 1.367(4)
C24 C25 1.383(5)
C24 C27 1.511(4)
C25 C26 1.403(6)
C27 C28 1.559(4)
C28 C31 1.506(3)
C28 C29 1.518(4)
C28 C32 1.564(4)
C29 O7 1.214(3)
C29 N4 1.362(4)
C30 O6 1.207(3)
C30 N3 1.360(3)
C30 N4 1.371(3)
C31 O8 1.221(3)
C31 N3 1.361(4)
C32 C33 1.494(4)
C33 C34 1.380(4)
C33 C38 1.393(4)
C34 C35 1.403(6)
C35 C36 1.380(6)
C36 C37 1.368(6)
C37 C38 1.358(6)

loop_
_geom_hbond_atom_site_label_D
_geom_hbond_atom_site_label_H
_geom_hbond_atom_site_label_A
_geom_hbond_site_symmetry_A
_geom_hbond_distance_DH
_geom_hbond_distance_HA
_geom_hbond_distance_DA
_geom_hbond_angle_DHA
N1 HN1 O1 . 0.86 1.94 2.787(4) 167
O1 H1A O3 4_575 0.84(3) 2.13(3) 2.949(3) 162
O1 H1B O5 2_775 0.90(3) 1.90(3) 2.794(4) 175
N2 HN2 O4 4_475 0.86 1.94 2.767(2) 162
O2 H2A O8 3_654 0.86(6) 1.88(6) 2.739(4) 177
O2 H2B O6 4_465 0.82(3) 2.16(3) 2.961(3) 169
N3 HN3 O7 4_565 0.86 1.90 2.739(2) 164
N4 HN4 O2 . 0.86 1.92 2.761(4) 166
C22 H22 Cg 2_655 0.93 2.97 3.5693 124

loop_
_geom_torsion_atom_site_label_1
_geom_torsion_atom_site_label_2
_geom_torsion_atom_site_label_3
_geom_torsion_atom_site_label_4
_geom_torsion
C5 C6 C1 C2 -1.3(5)
C5 C6 C1 C19 -179.7(3)
C6 C1 C2 C3 2.7(6)
C19 C1 C2 C3 -178.9(3)
C1 C2 C3 C4 -2.0(5)
C2 C3 C4 C5 -0.2(4)
C2 C3 C4 C7 179.4(3)
C3 C4 C5 C6 1.5(4)
C7 C4 C5 C6 -178.1(3)
C1 C6 C5 C4 -0.7(5)
C5 C4 C7 C8 82.6(3)
C3 C4 C7 C8 -97.0(3)
C4 C7 C8 C11 59.5(3)
C4 C7 C8 C9 -64.9(3)
C4 C7 C8 C12 177.7(2)
C11 C8 C9 O5 -172.6(2)
C7 C8 C9 O5 -50.3(3)
C12 C8 C9 O5 68.6(3)
C11 C8 C9 N2 10.0(3)
C7 C8 C9 N2 132.3(2)
C12 C8 C9 N2 -108.8(2)
C9 C8 C11 O4 171.2(2)
C7 C8 C11 O4 48.9(3)
C12 C8 C11 O4 -70.4(3)
C9 C8 C11 N1 -9.5(3)
C7 C8 C11 N1 -131.8(2)
C12 C8 C11 N1 108.9(2)
C11 C8 C12 C13 -66.5(2)
C9 C8 C12 C13 55.6(3)
C7 C8 C12 C13 174.32(19)
C8 C12 C13 C18 89.4(3)
C8 C12 C13 C14 -89.2(3)
C18 C13 C14 C15 -0.7(4)
C12 C13 C14 C15 178.0(3)
C13 C14 C15 C16 0.2(5)
C14 C15 C16 C17 0.5(6)
C14 C15 C16 C20 178.6(4)
C15 C16 C17 C18 -0.6(6)
C20 C16 C17 C18 -178.7(4)
C14 C13 C18 C17 0.6(4)
C12 C13 C18 C17 -178.1(3)
C16 C17 C18 C13 0.0(6)
C26 C21 C22 C23 1.2(6)
C39 C21 C22 C23 -179.4(4)
C21 C22 C23 C24 0.8(6)
C22 C23 C24 C25 -2.4(5)
C22 C23 C24 C27 -179.0(3)
C23 C24 C25 C26 1.9(5)
C27 C24 C25 C26 178.5(3)
C22 C21 C26 C25 -1.6(6)
C39 C21 C26 C25 179.0(4)
C24 C25 C26 C21 0.0(6)
C23 C24 C27 C28 -90.5(3)
C25 C24 C27 C28 93.0(3)
C24 C27 C28 C31 60.9(3)
C24 C27 C28 C29 -63.3(3)
C24 C27 C28 C32 179.3(2)
C31 C28 C29 O7 -171.5(3)
C27 C28 C29 O7 -49.2(3)
C32 C28 C29 O7 69.6(3)
C31 C28 C29 N4 9.8(3)
C27 C28 C29 N4 132.0(2)
C32 C28 C29 N4 -109.2(3)
C29 C28 C31 O8 172.4(3)
C27 C28 C31 O8 50.9(3)
C32 C28 C31 O8 -68.7(3)
C29 C28 C31 N3 -9.4(3)
C27 C28 C31 N3 -130.8(3)
C32 C28 C31 N3 109.5(3)
C31 C28 C32 C33 -57.5(3)
C29 C28 C32 C33 64.8(3)
C27 C28 C32 C33 -177.3(2)
C28 C32 C33 C34 86.1(3)
C28 C32 C33 C38 -95.3(3)
C38 C33 C34 C35 3.6(5)
C32 C33 C34 C35 -177.7(3)
C33 C34 C35 C36 -2.5(6)
C34 C35 C36 C37 -0.3(7)
C34 C35 C36 C40 -179.1(4)
C35 C36 C37 C38 1.9(7)
C40 C36 C37 C38 -179.4(4)
C36 C37 C38 C33 -0.6(7)
C34 C33 C38 C37 -2.1(5)
C32 C33 C38 C37 179.2(3)
O4 C11 N1 C10 -177.7(2)
C8 C11 N1 C10 3.0(3)
O3 C10 N1 C11 -177.6(2)
N2 C10 N1 C11 3.6(3)
O5 C9 N2 C10 178.3(2)
C8 C9 N2 C10 -4.3(3)
O3 C10 N2 C9 178.3(2)
N1 C10 N2 C9 -2.9(3)
O6 C30 N3 C31 -178.9(3)
N4 C30 N3 C31 3.3(3)
O8 C31 N3 C30 -178.5(2)
C28 C31 N3 C30 3.3(4)
O7 C29 N4 C30 177.3(2)
C28 C29 N4 C30 -3.9(4)
O6 C30 N4 C29 179.2(2)
N3 C30 N4 C29 -2.9(3)
